data_4319010
loop_
_publ_author_name
'Glen G. Briand'
'Tristram Chivers'
'Mark Krahn'
'Masood Parvez'

_publ_contact_author_email ' parvez@ucalgary.ca '
_publ_contact_author_fax ' (403)289-9488 '
_publ_contact_author_phone ' (403)220-5348 '
_publ_section_title
;
 Synthesis and X-ray Structures of Dilithium Complexes of the Phosphonate
 Anions [PhP(E)(NtBu)2]2- (E = O, S, Se, Te) and Dimethylaluminum
 Derivatives of [PhP(E)(NtBu)(NHtBu)]- (E = S, Se)
;
_journal_name_full 'Inorganic Chemistry'
_journal_page_first 6808
_journal_page_last 6815
_journal_paper_doi 10.1021/ic020471h
_journal_volume 41
_journal_year 2002
_chemical_compound_source 'synthesized by authors '
_chemical_formula_sum 'C16 H30 Al N2 P Se'
_chemical_formula_weight 387.33
_chemical_melting_point ' ? '
_chemical_name_common ' ? '
_chemical_name_systematic ' ? '
_space_group_IT_number 9
_symmetry_cell_setting monoclinic
_symmetry_space_group_name_Hall 'C -2yc'
_symmetry_space_group_name_H-M 'C 1 c 1'
_atom_sites_solution_hydrogens geom
_atom_sites_solution_primary direct
_atom_sites_solution_secondary difmap
_cell_angle_alpha 90.00
_cell_angle_beta 101.7208(12)
_cell_angle_gamma 90.00
_cell_formula_units_Z 4
_cell_length_a 15.9353(4)
_cell_length_b 14.6635(4)
_cell_length_c 8.8872(2)
_cell_measurement_reflns_used 4305
_cell_measurement_temperature 170(2)
_cell_measurement_theta_max 27.5
_cell_measurement_theta_min 1.0
_cell_volume 2033.35(9)
_computing_cell_refinement 'HKL DENZO (Otwinowski & Minor, 1997)'
_computing_data_collection 'COLLECT (Hooft, 1998)'
_computing_data_reduction 'SCALEPACK (Otwinowski & Minor, 1997)'
_computing_molecular_graphics 'TEXSAN (M. S. C., 1994)'
_computing_publication_material 'SHELXL-97 (Sheldrick, 1997)'
_computing_structure_refinement 'SHELXL-97 (Sheldrick, 1997)'
_computing_structure_solution 'SAPI91 (Fan, 1991)'
_diffrn_ambient_temperature 170(2)
_diffrn_measured_fraction_theta_full 0.990
_diffrn_measured_fraction_theta_max 0.990
_diffrn_measurement_device_type 'Nonius KappaCCD Diffractometer'
_diffrn_measurement_method ' \w & \f '
_diffrn_radiation_monochromator graphite
_diffrn_radiation_source 'fine-focus sealed tube'
_diffrn_radiation_type MoK\a
_diffrn_radiation_wavelength 0.71073
_diffrn_reflns_av_R_equivalents 0.0190
_diffrn_reflns_av_sigmaI/netI 0.0335
_diffrn_reflns_limit_h_max 20
_diffrn_reflns_limit_h_min -20
_diffrn_reflns_limit_k_max 17
_diffrn_reflns_limit_k_min -18
_diffrn_reflns_limit_l_max 11
_diffrn_reflns_limit_l_min -11
_diffrn_reflns_number 4305
_diffrn_reflns_theta_full 27.45
_diffrn_reflns_theta_max 27.45
_diffrn_reflns_theta_min 4.19
_diffrn_standards_decay_% ' < 0.1 '
_exptl_absorpt_coefficient_mu 1.965
_exptl_absorpt_correction_T_max 0.7065
_exptl_absorpt_correction_T_min 0.6393
_exptl_absorpt_correction_type 'Multi-scan method'
_exptl_absorpt_process_details '(SORTAV: Blessing, 1997)'
_exptl_crystal_colour colourless
_exptl_crystal_density_diffrn 1.265
_exptl_crystal_density_meas ?
_exptl_crystal_density_method 'not measured'
_exptl_crystal_description block
_exptl_crystal_F_000 808
_exptl_crystal_size_max 0.25
_exptl_crystal_size_mid 0.20
_exptl_crystal_size_min 0.19
_refine_diff_density_max 0.257
_refine_diff_density_min -0.357
_refine_diff_density_rms 0.054
_refine_ls_abs_structure_details 'Flack H D (1983), Acta Cryst. A39, 876-881'
_refine_ls_abs_structure_Flack 0.448(7)
_refine_ls_extinction_method none
_refine_ls_goodness_of_fit_ref 1.058
_refine_ls_hydrogen_treatment constr
_refine_ls_matrix_type full
_refine_ls_number_parameters 191
_refine_ls_number_reflns 4298
_refine_ls_number_restraints 2
_refine_ls_restrained_S_all 1.058
_refine_ls_R_factor_all 0.0320
_refine_ls_R_factor_gt 0.0299
_refine_ls_shift/su_max 0.001
_refine_ls_shift/su_mean 0.000
_refine_ls_structure_factor_coef Fsqd
_refine_ls_weighting_details 'calc w=1/[\s^2^(Fo^2^)+(0.0293P)^2^+3.3468P] where P=(Fo^2^+2Fc^2^)/3'
_refine_ls_weighting_scheme calc
_refine_ls_wR_factor_gt 0.0775
_refine_ls_wR_factor_ref 0.0797
_reflns_number_gt 4132
_reflns_number_total 4298
_reflns_threshold_expression >2sigma(I)
_cod_data_source_file ic020471h_1.cif
_cod_data_source_block Compound_4c
_cod_depositor_comments
;
The following automatic conversions were performed:

'_symmetry_cell_setting' value 'Monoclinic' changed to 'monoclinic'
according to the built-in table from CIF Core dictionary named
'cif_core.dic' version 2.4.1 from 2010-06-29.

Automatic conversion script
Id: cif_fix_values 1646 2011-03-28 12:23:43Z adriana 

The following automatic conversions were performed:

'_exptl_crystal_density_meas' value 'not measured' was changed to '?'
- the value is perceived as not measured.

Automatic conversion script
Id: cif_fix_values 3008 2015-01-20 13:52:24Z robertas 
;
_cod_original_sg_symbol_H-M ' C c '
_cod_database_code 4319010

loop_
_symmetry_equiv_pos_as_xyz
'x, y, z'
'x, -y, z+1/2'
'x+1/2, y+1/2, z'
'x+1/2, -y+1/2, z+1/2'

loop_
_atom_site_label
_atom_site_type_symbol
_atom_site_fract_x
_atom_site_fract_y
_atom_site_fract_z
_atom_site_U_iso_or_equiv
_atom_site_adp_type
_atom_site_occupancy
_atom_site_symmetry_multiplicity
_atom_site_calc_flag
_atom_site_refinement_flags
_atom_site_disorder_assembly
_atom_site_disorder_group
Se1 Se 0.064103(15) 0.168658(18) 0.166979(18) 0.03308(9) Uani 1 1 d . . .
P1 P 0.14742(4) 0.17148(4) 0.39510(8) 0.02191(15) Uani 1 1 d . . .
Al1 Al 0.13496(6) 0.32233(6) 0.19789(11) 0.0307(2) Uani 1 1 d . . .
N1 N 0.18385(15) 0.27392(16) 0.3945(3) 0.0253(5) Uani 1 1 d . . .
N2 N 0.10262(16) 0.14093(19) 0.5396(3) 0.0288(5) Uani 1 1 d . . .
H2 H 0.1368 0.1109 0.6133 0.035 Uiso 1 1 calc R . .
C1 C 0.2427(2) 0.3227(2) 0.5245(4) 0.0337(7) Uani 1 1 d . . .
C2 C 0.1890(3) 0.3839(3) 0.6056(5) 0.0578(11) Uani 1 1 d . . .
H2A H 0.1550 0.4255 0.5308 0.087 Uiso 1 1 calc R . .
H2B H 0.2268 0.4194 0.6852 0.087 Uiso 1 1 calc R . .
H2C H 0.1506 0.3464 0.6530 0.087 Uiso 1 1 calc R . .
C3 C 0.3029(3) 0.3826(4) 0.4538(6) 0.0708(15) Uani 1 1 d . . .
H3A H 0.2691 0.4240 0.3785 0.106 Uiso 1 1 calc R . .
H3B H 0.3389 0.3441 0.4028 0.106 Uiso 1 1 calc R . .
H3C H 0.3394 0.4183 0.5349 0.106 Uiso 1 1 calc R . .
C4 C 0.2946(3) 0.2590(3) 0.6412(5) 0.0538(10) Uani 1 1 d . . .
H4A H 0.2558 0.2210 0.6869 0.081 Uiso 1 1 calc R . .
H4B H 0.3312 0.2948 0.7219 0.081 Uiso 1 1 calc R . .
H4C H 0.3304 0.2200 0.5905 0.081 Uiso 1 1 calc R . .
C5 C 0.01477(19) 0.1554(2) 0.5666(4) 0.0328(7) Uani 1 1 d . . .
C6 C 0.0206(3) 0.1473(4) 0.7403(5) 0.0598(12) Uani 1 1 d . . .
H6A H 0.0423 0.0867 0.7750 0.090 Uiso 1 1 calc R . .
H6B H -0.0365 0.1559 0.7634 0.090 Uiso 1 1 calc R . .
H6C H 0.0596 0.1941 0.7934 0.090 Uiso 1 1 calc R . .
C7 C -0.0441(2) 0.0819(3) 0.4814(5) 0.0491(9) Uani 1 1 d . . .
H7A H -0.0221 0.0216 0.5172 0.074 Uiso 1 1 calc R . .
H7B H -0.0462 0.0872 0.3708 0.074 Uiso 1 1 calc R . .
H7C H -0.1019 0.0897 0.5016 0.074 Uiso 1 1 calc R . .
C8 C -0.0192(2) 0.2495(2) 0.5119(4) 0.0390(7) Uani 1 1 d . . .
H8A H -0.0223 0.2547 0.4010 0.059 Uiso 1 1 calc R . .
H8B H 0.0193 0.2964 0.5657 0.059 Uiso 1 1 calc R . .
H8C H -0.0766 0.2577 0.5339 0.059 Uiso 1 1 calc R . .
C9 C 0.22826(18) 0.0847(2) 0.3991(3) 0.0279(6) Uani 1 1 d . . .
C10 C 0.3002(2) 0.1058(2) 0.3399(4) 0.0363(7) Uani 1 1 d . . .
H10 H 0.3081 0.1665 0.3082 0.044 Uiso 1 1 calc R . .
C11 C 0.3608(2) 0.0398(2) 0.3260(4) 0.0440(8) Uani 1 1 d . . .
H11 H 0.4104 0.0552 0.2875 0.053 Uiso 1 1 calc R . .
C12 C 0.3475(2) -0.0492(3) 0.3698(4) 0.0468(8) Uani 1 1 d . . .
H12 H 0.3879 -0.0952 0.3590 0.056 Uiso 1 1 calc R . .
C13 C 0.2769(2) -0.0716(2) 0.4281(5) 0.0461(8) Uani 1 1 d . . .
H13 H 0.2695 -0.1326 0.4590 0.055 Uiso 1 1 calc R . .
C14 C 0.2160(2) -0.0056(2) 0.4424(4) 0.0345(6) Uani 1 1 d . . .
H14 H 0.1666 -0.0216 0.4810 0.041 Uiso 1 1 calc R . .
C15 C 0.2146(3) 0.3347(3) 0.0569(5) 0.0541(10) Uani 1 1 d . . .
H15A H 0.2524 0.2814 0.0669 0.081 Uiso 1 1 calc R . .
H15B H 0.2491 0.3900 0.0824 0.081 Uiso 1 1 calc R . .
H15C H 0.1820 0.3389 -0.0490 0.081 Uiso 1 1 calc R . .
C16 C 0.0523(3) 0.4213(3) 0.1974(6) 0.0555(11) Uani 1 1 d . . .
H16A H 0.0158 0.4073 0.2708 0.083 Uiso 1 1 calc R . .
H16B H 0.0167 0.4276 0.0942 0.083 Uiso 1 1 calc R . .
H16C H 0.0831 0.4785 0.2269 0.083 Uiso 1 1 calc R . .

loop_
_atom_site_aniso_label
_atom_site_aniso_U_11
_atom_site_aniso_U_22
_atom_site_aniso_U_33
_atom_site_aniso_U_23
_atom_site_aniso_U_13
_atom_site_aniso_U_12
Se1 0.03190(15) 0.03727(16) 0.02722(13) 0.00082(16) -0.00075(10) -0.00309(16)
P1 0.0187(3) 0.0233(3) 0.0237(3) 0.0016(3) 0.0042(3) 0.0003(2)
Al1 0.0298(5) 0.0324(5) 0.0313(5) 0.0085(4) 0.0095(4) 0.0041(3)
N1 0.0239(11) 0.0238(11) 0.0278(11) -0.0009(9) 0.0045(9) 0.0005(9)
N2 0.0218(11) 0.0359(13) 0.0284(13) 0.0078(11) 0.0044(10) 0.0016(10)
C1 0.0325(16) 0.0334(16) 0.0327(16) -0.0027(12) 0.0004(13) -0.0079(12)
C2 0.060(2) 0.055(3) 0.054(2) -0.027(2) 0.0023(19) 0.0000(19)
C3 0.062(3) 0.089(4) 0.062(3) -0.003(3) 0.014(2) -0.047(3)
C4 0.053(2) 0.042(2) 0.054(2) -0.0049(17) -0.0185(17) -0.0042(17)
C5 0.0251(14) 0.0354(17) 0.0403(17) 0.0108(13) 0.0125(13) 0.0033(11)
C6 0.042(2) 0.099(3) 0.044(2) 0.024(2) 0.0210(18) 0.012(2)
C7 0.0278(16) 0.0419(19) 0.079(3) 0.0117(18) 0.0138(16) -0.0053(14)
C8 0.0330(15) 0.0360(17) 0.0509(19) 0.0037(15) 0.0152(14) 0.0073(13)
C9 0.0254(13) 0.0283(14) 0.0297(13) 0.0009(11) 0.0053(11) -0.0004(11)
C10 0.0311(16) 0.0303(16) 0.0510(19) 0.0066(14) 0.0165(14) 0.0071(12)
C11 0.0368(17) 0.0410(19) 0.058(2) 0.0026(16) 0.0181(16) 0.0138(14)
C12 0.048(2) 0.0386(18) 0.054(2) -0.0020(16) 0.0110(16) 0.0190(15)
C13 0.059(2) 0.0230(16) 0.057(2) 0.0035(14) 0.0132(18) 0.0102(14)
C14 0.0366(15) 0.0262(15) 0.0415(16) -0.0017(13) 0.0100(13) -0.0007(12)
C15 0.067(3) 0.056(3) 0.047(2) 0.0093(17) 0.031(2) -0.0011(18)
C16 0.050(2) 0.0426(19) 0.077(3) 0.028(2) 0.0203(19) 0.0195(17)

loop_
_atom_type_symbol
_atom_type_description
_atom_type_scat_dispersion_real
_atom_type_scat_dispersion_imag
_atom_type_scat_source
C C 0.0033 0.0016 'International Tables Vol C Tables 4.2.6.8 and 6.1.1.4'
H H 0.0000 0.0000 'International Tables Vol C Tables 4.2.6.8 and 6.1.1.4'
N N 0.0061 0.0033 'International Tables Vol C Tables 4.2.6.8 and 6.1.1.4'
P P 0.1023 0.0942 'International Tables Vol C Tables 4.2.6.8 and 6.1.1.4'
Al Al 0.0645 0.0514 'International Tables Vol C Tables 4.2.6.8 and 6.1.1.4'
Se Se -0.0929 2.2259 'International Tables Vol C Tables 4.2.6.8 and 6.1.1.4'

loop_
_geom_angle_atom_site_label_1
_geom_angle_atom_site_label_2
_geom_angle_atom_site_label_3
_geom_angle
_geom_angle_site_symmetry_1
_geom_angle_site_symmetry_3
_geom_angle_publ_flag
P1 Se1 Al1 72.94(3) . . ?
N1 P1 N2 117.91(14) . . ?
N1 P1 C9 113.65(13) . . ?
N2 P1 C9 102.27(13) . . ?
N1 P1 Se1 99.55(9) . . ?
N2 P1 Se1 116.02(10) . . ?
C9 P1 Se1 107.53(10) . . ?
N1 P1 Al1 40.72(9) . . ?
N2 P1 Al1 135.44(10) . . ?
C9 P1 Al1 121.86(10) . . ?
Se1 P1 Al1 58.86(3) . . ?
N1 Al1 C16 115.38(16) . . ?
N1 Al1 C15 115.07(17) . . ?
C16 Al1 C15 116.82(17) . . ?
N1 Al1 Se1 81.75(8) . . ?
C16 Al1 Se1 112.18(14) . . ?
C15 Al1 Se1 110.34(13) . . ?
N1 Al1 P1 33.57(7) . . ?
C16 Al1 P1 123.23(12) . . ?
C15 Al1 P1 119.91(13) . . ?
Se1 Al1 P1 48.20(2) . . ?
C1 N1 P1 127.3(2) . . ?
C1 N1 Al1 126.94(19) . . ?
P1 N1 Al1 105.70(13) . . ?
C5 N2 P1 131.1(2) . . ?
C4 C1 N1 113.6(3) . . ?
C4 C1 C2 108.8(3) . . ?
N1 C1 C2 108.7(3) . . ?
C4 C1 C3 109.7(4) . . ?
N1 C1 C3 107.6(3) . . ?
C2 C1 C3 108.4(4) . . ?
N2 C5 C7 109.0(3) . . ?
N2 C5 C8 111.3(3) . . ?
C7 C5 C8 109.7(3) . . ?
N2 C5 C6 106.6(3) . . ?
C7 C5 C6 110.5(3) . . ?
C8 C5 C6 109.6(3) . . ?
C10 C9 C14 119.0(3) . . ?
C10 C9 P1 118.4(2) . . ?
C14 C9 P1 122.1(2) . . ?
C9 C10 C11 121.3(3) . . ?
C12 C11 C10 118.7(3) . . ?
C13 C12 C11 121.0(3) . . ?
C12 C13 C14 120.5(3) . . ?
C13 C14 C9 119.4(3) . . ?

loop_
_geom_bond_atom_site_label_1
_geom_bond_atom_site_label_2
_geom_bond_distance
_geom_bond_site_symmetry_2
_geom_bond_publ_flag
Se1 P1 2.1865(7) . ?
Se1 Al1 2.5103(10) . ?
P1 N1 1.611(2) . ?
P1 N2 1.653(3) . ?
P1 C9 1.806(3) . ?
P1 Al1 2.8040(11) . ?
Al1 N1 1.900(3) . ?
Al1 C16 1.959(4) . ?
Al1 C15 1.965(4) . ?
N1 C1 1.512(4) . ?
N2 C5 1.483(4) . ?
C1 C4 1.510(5) . ?
C1 C2 1.519(5) . ?
C1 C3 1.527(5) . ?
C5 C7 1.525(5) . ?
C5 C8 1.525(4) . ?
C5 C6 1.532(5) . ?
C9 C10 1.390(4) . ?
C9 C14 1.403(4) . ?
C10 C11 1.391(4) . ?
C11 C12 1.390(5) . ?
C12 C13 1.370(6) . ?
C13 C14 1.395(5) . ?

loop_
_geom_torsion_atom_site_label_1
_geom_torsion_atom_site_label_2
_geom_torsion_atom_site_label_3
_geom_torsion_atom_site_label_4
_geom_torsion
_geom_torsion_site_symmetry_1
_geom_torsion_site_symmetry_2
_geom_torsion_site_symmetry_3
_geom_torsion_site_symmetry_4
_geom_torsion_publ_flag
Al1 Se1 P1 N1 1.55(9) . . . . ?
Al1 Se1 P1 N2 129.16(12) . . . . ?
Al1 Se1 P1 C9 -117.13(10) . . . . ?
P1 Se1 Al1 N1 -1.31(7) . . . . ?
P1 Se1 Al1 C16 -115.43(16) . . . . ?
P1 Se1 Al1 C15 112.45(16) . . . . ?
N2 P1 Al1 N1 80.96(19) . . . . ?
C9 P1 Al1 N1 -90.12(17) . . . . ?
Se1 P1 Al1 N1 177.66(13) . . . . ?
N1 P1 Al1 C16 -86.5(2) . . . . ?
N2 P1 Al1 C16 -5.6(2) . . . . ?
C9 P1 Al1 C16 -176.7(2) . . . . ?
Se1 P1 Al1 C16 91.12(19) . . . . ?
N1 P1 Al1 C15 91.0(2) . . . . ?
N2 P1 Al1 C15 171.9(2) . . . . ?
C9 P1 Al1 C15 0.9(2) . . . . ?
Se1 P1 Al1 C15 -91.35(17) . . . . ?
N1 P1 Al1 Se1 -177.66(13) . . . . ?
N2 P1 Al1 Se1 -96.71(14) . . . . ?
C9 P1 Al1 Se1 92.22(12) . . . . ?
N2 P1 N1 C1 50.1(3) . . . . ?
C9 P1 N1 C1 -69.5(3) . . . . ?
Se1 P1 N1 C1 176.4(2) . . . . ?
Al1 P1 N1 C1 178.5(3) . . . . ?
N2 P1 N1 Al1 -128.36(13) . . . . ?
C9 P1 N1 Al1 112.00(14) . . . . ?
Se1 P1 N1 Al1 -2.03(12) . . . . ?
C16 Al1 N1 C1 -66.0(3) . . . . ?
C15 Al1 N1 C1 74.6(3) . . . . ?
Se1 Al1 N1 C1 -176.7(2) . . . . ?
P1 Al1 N1 C1 -178.5(3) . . . . ?
C16 Al1 N1 P1 112.46(18) . . . . ?
C15 Al1 N1 P1 -106.90(18) . . . . ?
Se1 Al1 N1 P1 1.76(10) . . . . ?
N1 P1 N2 C5 82.4(3) . . . . ?
C9 P1 N2 C5 -152.2(3) . . . . ?
Se1 P1 N2 C5 -35.5(3) . . . . ?
Al1 P1 N2 C5 35.6(4) . . . . ?
P1 N1 C1 C4 22.2(4) . . . . ?
Al1 N1 C1 C4 -159.6(3) . . . . ?
P1 N1 C1 C2 -99.0(3) . . . . ?
Al1 N1 C1 C2 79.2(3) . . . . ?
P1 N1 C1 C3 143.8(3) . . . . ?
Al1 N1 C1 C3 -38.0(4) . . . . ?
P1 N2 C5 C7 82.9(4) . . . . ?
P1 N2 C5 C8 -38.3(4) . . . . ?
P1 N2 C5 C6 -157.9(3) . . . . ?
N1 P1 C9 C10 -25.9(3) . . . . ?
N2 P1 C9 C10 -154.1(3) . . . . ?
Se1 P1 C9 C10 83.3(3) . . . . ?
Al1 P1 C9 C10 19.5(3) . . . . ?
N1 P1 C9 C14 162.0(2) . . . . ?
N2 P1 C9 C14 33.8(3) . . . . ?
Se1 P1 C9 C14 -88.9(3) . . . . ?
Al1 P1 C9 C14 -152.6(2) . . . . ?
C14 C9 C10 C11 -1.4(5) . . . . ?
P1 C9 C10 C11 -173.8(3) . . . . ?
C9 C10 C11 C12 1.4(6) . . . . ?
C10 C11 C12 C13 -1.2(6) . . . . ?
C11 C12 C13 C14 1.1(6) . . . . ?
C12 C13 C14 C9 -1.2(5) . . . . ?
C10 C9 C14 C13 1.3(5) . . . . ?
P1 C9 C14 C13 173.4(3) . . . . ?
